data_7159123
loop_
_publ_author_name
'Larin, Astrid C. R.'
'Pfrunder, Michael C.'
'Mullen, Kathleen M.'
'Wiedbrauk, Sandra'
'Boase, Nathan R.'
'Fairfull-Smith, Kathryn E'

_publ_section_title
;
 Synergistic or antagonistic antioxidant combinations - a case study
 exploring flavonoid-nitroxide hybrids.
;
_journal_issue 8
_journal_name_full 'Organic &amp; biomolecular chemistry'
_journal_page_first 1780
_journal_page_last 1792
_journal_paper_doi 10.1039/d2ob02101c
_journal_volume 21
_journal_year 2023
_chemical_formula_moiety 'C22 H23 N O4'
_chemical_formula_sum 'C22 H23 N O4'
_chemical_formula_weight 365.41
_space_group_crystal_system triclinic
_space_group_IT_number 2
_space_group_name_Hall '-P 1'
_space_group_name_H-M_alt 'P -1'
_atom_sites_solution_hydrogens geom
_atom_sites_solution_primary dual
_atom_sites_solution_secondary difmap
_audit_creation_date 2022-07-29
_audit_creation_method
;
Olex2 1.3
(compiled 2020.11.12 svn.r5f609507 for OlexSys, GUI svn.r6408)
;
_audit_update_record
;
2022-12-12 deposited with the CCDC.	2023-01-27 downloaded from the CCDC.
;
_cell_angle_alpha 110.197(4)
_cell_angle_beta 96.116(3)
_cell_angle_gamma 91.402(3)
_cell_formula_units_Z 2
_cell_length_a 5.8355(2)
_cell_length_b 11.8125(5)
_cell_length_c 14.5365(6)
_cell_measurement_reflns_used 9765
_cell_measurement_temperature 150(2)
_cell_measurement_theta_max 32.4950
_cell_measurement_theta_min 2.7280
_cell_volume 933.05(7)
_computing_cell_refinement 'CrysAlisPro 1.171.41.103a (Rigaku OD, 2021)'
_computing_data_collection 'CrysAlisPro 1.171.41.103a (Rigaku OD, 2021)'
_computing_data_reduction 'CrysAlisPro 1.171.41.103a (Rigaku OD, 2021)'
_computing_molecular_graphics 'Olex2 1.3 (Dolomanov et al., 2009)'
_computing_publication_material 'Olex2 1.3 (Dolomanov et al., 2009)'
_computing_structure_refinement 'SHELXL 2019/2 (Sheldrick, 2015)'
_computing_structure_solution 'SHELXT  (Sheldrick, 2015)'
_diffrn_ambient_environment N~2~
_diffrn_ambient_temperature 150(2)
_diffrn_detector 'Hybrid Pixel Array Detector'
_diffrn_detector_area_resol_mean 5.8140
_diffrn_detector_type 'Pilatus 300K'
_diffrn_measured_fraction_theta_full 0.999
_diffrn_measured_fraction_theta_max 0.808
_diffrn_measurement_details
;
List of Runs (angles in degrees, time in seconds):

  # Type    Start    End  Width  t~exp~   \w     \q     \k     \f   Frames
#--------------------------------------------------------------------------
  1  \w    -10.00  86.00   0.50    1.00    --    8.04  37.00  90.00  192
  2  \w     -2.00  81.00   0.50    1.00    --    8.04  57.00 120.00  166
  3  \w    -10.00  69.00   0.50    1.00    --    8.04  57.00   0.00  158
  4  \w     41.00  82.00   0.50    1.00    --    8.04  57.00-180.00   82
  5  \w     -8.00  31.00   0.50    1.00    --    8.04  57.00-180.00   78
  6  \w    -69.00  25.00   0.50    1.00    --    8.04 -37.00-150.00  188
  7  \w     25.00  50.00   0.50    1.00    --   -9.76  57.00  30.00   50
  8  \w    -29.00   1.00   0.50    1.00    --   -9.76  57.00  30.00   60
  9  \w    -20.00   7.00   0.50    1.00    --   -9.76 -57.00 150.00   54
 10  \w    -51.00 -26.00   0.50    1.00    --   -9.76 -57.00 150.00   50
 11  \w    -80.00 -34.00   0.50    1.00    --   -9.76 -37.00 120.00   92
 12  \w    -77.00  -7.00   0.50    1.00    --   -9.76 -37.00-120.00  140
;
_diffrn_measurement_device 'Rigaku Synergy'
_diffrn_measurement_device_type 'XtaLAB Synergy, Dualflex, Pilatus 300K'
_diffrn_measurement_method '\w scans'
_diffrn_orient_matrix_type 'CrysAlisPro convention (1999,Acta A55,543-557)'
_diffrn_orient_matrix_UB_11 -0.0459554000
_diffrn_orient_matrix_UB_12 0.0399773000
_diffrn_orient_matrix_UB_13 0.0415214000
_diffrn_orient_matrix_UB_21 -0.0811492000
_diffrn_orient_matrix_UB_22 0.0171298000
_diffrn_orient_matrix_UB_23 -0.0319142000
_diffrn_orient_matrix_UB_31 -0.0794450000
_diffrn_orient_matrix_UB_32 -0.0471128000
_diffrn_orient_matrix_UB_33 -0.0013206000
_diffrn_radiation_monochromator mirror
_diffrn_radiation_probe x-ray
_diffrn_radiation_type 'Mo K\a'
_diffrn_radiation_wavelength 0.71073
_diffrn_reflns_av_R_equivalents 0.0489
_diffrn_reflns_av_unetI/netI 0.0440
_diffrn_reflns_Laue_measured_fraction_full 0.999
_diffrn_reflns_Laue_measured_fraction_max 0.808
_diffrn_reflns_limit_h_max 8
_diffrn_reflns_limit_h_min -8
_diffrn_reflns_limit_k_max 17
_diffrn_reflns_limit_k_min -17
_diffrn_reflns_limit_l_max 20
_diffrn_reflns_limit_l_min -21
_diffrn_reflns_number 21417
_diffrn_reflns_point_group_measured_fraction_full 0.999
_diffrn_reflns_point_group_measured_fraction_max 0.808
_diffrn_reflns_theta_full 25.000
_diffrn_reflns_theta_max 33.178
_diffrn_reflns_theta_min 1.841
_diffrn_source_type 'PhotonJet (Mo) X-ray Source'
_exptl_absorpt_coefficient_mu 0.089
_exptl_absorpt_correction_T_max 1.00000
_exptl_absorpt_correction_T_min 0.66857
_exptl_absorpt_correction_type multi-scan
_exptl_absorpt_process_details
;
CrysAlisPro 1.171.41.103a (Rigaku Oxford Diffraction, 2021)
Empirical absorption correction using spherical harmonics,
implemented in SCALE3 ABSPACK scaling algorithm.
;
_exptl_crystal_colour 'light yellow'
_exptl_crystal_colour_modifier light
_exptl_crystal_colour_primary yellow
_exptl_crystal_density_diffrn 1.301
_exptl_crystal_density_method 'not measured'
_exptl_crystal_description block
_exptl_crystal_F_000 388
_exptl_crystal_size_max 0.13
_exptl_crystal_size_mid 0.11
_exptl_crystal_size_min 0.05
_refine_diff_density_max 0.349
_refine_diff_density_min -0.259
_refine_diff_density_rms 0.049
_refine_ls_extinction_method none
_refine_ls_goodness_of_fit_ref 1.070
_refine_ls_hydrogen_treatment constr
_refine_ls_matrix_type full
_refine_ls_number_parameters 250
_refine_ls_number_reflns 5749
_refine_ls_number_restraints 0
_refine_ls_restrained_S_all 1.070
_refine_ls_R_factor_all 0.0634
_refine_ls_R_factor_gt 0.0483
_refine_ls_shift/su_max 0.000
_refine_ls_shift/su_mean 0.000
_refine_ls_structure_factor_coef Fsqd
_refine_ls_weighting_details 'w=1/[\s^2^(Fo^2^)+(0.0634P)^2^+0.1176P] where P=(Fo^2^+2Fc^2^)/3'
_refine_ls_weighting_scheme calc
_refine_ls_wR_factor_gt 0.1236
_refine_ls_wR_factor_ref 0.1327
_reflns_Friedel_coverage 0.000
_reflns_number_gt 4462
_reflns_number_total 5749
_reflns_threshold_expression 'I > 2\s(I)'
_cod_data_source_file d2ob02101c2.cif
_cod_data_source_block 18
_cod_depositor_comments 'Adding full bibliography for 7159122--7159125.cif.'
_cod_original_cell_volume 933.04(7)
_cod_database_code 7159123
_shelx_shelxl_version_number 2019/2
_chemical_oxdiff_formula C12O3N1H18
_chemical_oxdiff_usercomment ' 02ACL1/6 F14-19'
_shelx_space_group_comment
;
The symmetry employed for this shelxl refinement is uniquely defined
by the following loop, which should always be used as a source of
symmetry information in preference to the above space-group names.
They are only intended as comments.
;
_reflns_odcompleteness_completeness 99.87
_reflns_odcompleteness_iscentric 1
_reflns_odcompleteness_theta 28.22
_olex2_refinement_description
;
1. Fixed Uiso
 At 1.2 times of:
  All C(H) groups
 At 1.5 times of:
  All C(H,H,H) groups, All O(H) groups
2.a Aromatic/amide H refined with riding coordinates:
 C17(H17), C14(H14), C15(H15), C2(H2), C6(H6), C8(H8), C7(H7)
2.b Idealised Me refined as rotating group:
 C19(H19A,H19B,H19C), C18(H18A,H18B,H18C), C20(H20A,H20B,H20C), C21(H21A,H21B,
 H21C), C22(H22A,H22B,H22C)
2.c Idealised tetrahedral OH refined as rotating group:
 O3(H3)
;
_olex2_submission_special_instructions 'No special instructions were received'
_oxdiff_exptl_absorpt_empirical_details
;
Empirical correction (ABSPACK) includes:
- Absorption correction using spherical harmonics
- Frame scaling
;
_oxdiff_exptl_absorpt_empirical_full_max 1.449
_oxdiff_exptl_absorpt_empirical_full_min 0.782

loop_
_space_group_symop_operation_xyz
'x, y, z'
'-x, -y, -z'

loop_
_atom_site_label
_atom_site_type_symbol
_atom_site_fract_x
_atom_site_fract_y
_atom_site_fract_z
_atom_site_U_iso_or_equiv
_atom_site_adp_type
_atom_site_occupancy
_atom_site_site_symmetry_order
_atom_site_calc_flag
_atom_site_refinement_flags_posn
_atom_site_refinement_flags_adp
_atom_site_refinement_flags_occupancy
_atom_site_disorder_assembly
_atom_site_disorder_group
O1 O 0.45948(14) 0.24791(7) 0.60604(6) 0.02355(18) Uani 1 1 d . . . . .
O4 O -0.04560(14) 0.37275(7) 0.15026(6) 0.02445(19) Uani 1 1 d . . . . .
O3 O 0.97788(17) 0.15420(9) 0.84610(7) 0.0343(2) Uani 1 1 d . . . . .
H3 H 1.042958 0.120906 0.795575 0.051 Uiso 1 1 calc R U . . .
O2 O 1.03281(17) 0.07769(9) 0.66001(7) 0.0361(2) Uani 1 1 d . . . . .
N1 N 0.14492(15) 0.33911(8) 0.20425(6) 0.01855(19) Uani 1 1 d . . . . .
C12 C 0.25227(18) 0.28006(9) 0.33624(8) 0.0184(2) Uani 1 1 d . . . . .
C13 C 0.11158(18) 0.37356(9) 0.31099(8) 0.0190(2) Uani 1 1 d . . . . .
C17 C 0.33874(19) 0.27931(10) 0.42850(8) 0.0204(2) Uani 1 1 d . . . . .
H17 H 0.307610 0.341864 0.486706 0.024 Uiso 1 1 calc R U . . .
C14 C 0.42294(19) 0.09212(10) 0.25629(8) 0.0207(2) Uani 1 1 d . . . . .
H14 H 0.448810 0.028311 0.197902 0.025 Uiso 1 1 calc R U . . .
C11 C 0.29268(18) 0.18677(9) 0.25059(8) 0.0179(2) Uani 1 1 d . . . . .
C10 C 0.17757(18) 0.20687(9) 0.16000(8) 0.0182(2) Uani 1 1 d . . . . .
C9 C 0.5335(2) 0.25606(10) 0.70135(8) 0.0230(2) Uani 1 1 d . . . . .
C15 C 0.51501(19) 0.09173(10) 0.34830(8) 0.0217(2) Uani 1 1 d . . . . .
H15 H 0.606943 0.028128 0.352764 0.026 Uiso 1 1 calc R U . . .
C1 C 0.5776(2) 0.18341(10) 0.53129(8) 0.0218(2) Uani 1 1 d . . . . .
C16 C 0.47317(19) 0.18460(10) 0.43463(8) 0.0207(2) Uani 1 1 d . . . . .
C4 C 0.7286(2) 0.19901(10) 0.72254(8) 0.0227(2) Uani 1 1 d . . . . .
C19 C -0.04548(19) 0.12516(10) 0.11875(8) 0.0238(2) Uani 1 1 d . . . . .
H19A H -0.148045 0.140229 0.170309 0.036 Uiso 1 1 calc R U . . .
H19B H -0.007822 0.040277 0.097112 0.036 Uiso 1 1 calc R U . . .
H19C H -0.122934 0.142837 0.062487 0.036 Uiso 1 1 calc R U . . .
C3 C 0.8576(2) 0.13015(11) 0.64357(9) 0.0257(2) Uani 1 1 d . . . . .
C5 C 0.7918(2) 0.20805(11) 0.82184(9) 0.0256(2) Uani 1 1 d . . . . .
C2 C 0.7688(2) 0.12662(11) 0.54629(9) 0.0263(2) Uani 1 1 d . . . . .
H2 H 0.846058 0.083583 0.491579 0.032 Uiso 1 1 calc R U . . .
C18 C 0.3342(2) 0.18774(11) 0.07890(8) 0.0247(2) Uani 1 1 d . . . . .
H18A H 0.252760 0.206081 0.023710 0.037 Uiso 1 1 calc R U . . .
H18B H 0.375695 0.103476 0.055722 0.037 Uiso 1 1 calc R U . . .
H18C H 0.474715 0.241374 0.105231 0.037 Uiso 1 1 calc R U . . .
C20 C 0.2169(2) 0.50248(10) 0.36497(9) 0.0268(3) Uani 1 1 d . . . . .
H20A H 0.375326 0.508377 0.349671 0.040 Uiso 1 1 calc R U . . .
H20B H 0.218382 0.522652 0.436336 0.040 Uiso 1 1 calc R U . . .
H20C H 0.124463 0.559030 0.343488 0.040 Uiso 1 1 calc R U . . .
C6 C 0.6601(2) 0.27108(12) 0.89450(9) 0.0310(3) Uani 1 1 d . . . . .
H6 H 0.700096 0.275818 0.960869 0.037 Uiso 1 1 calc R U . . .
C21 C -0.1397(2) 0.36497(11) 0.33153(9) 0.0265(2) Uani 1 1 d . . . . .
H21A H -0.230993 0.417620 0.304804 0.040 Uiso 1 1 calc R U . . .
H21B H -0.144758 0.390540 0.402950 0.040 Uiso 1 1 calc R U . . .
H21C H -0.203834 0.281254 0.299939 0.040 Uiso 1 1 calc R U . . .
C8 C 0.4034(2) 0.32159(13) 0.77342(9) 0.0318(3) Uani 1 1 d . . . . .
H8 H 0.273493 0.361397 0.757698 0.038 Uiso 1 1 calc R U . . .
C7 C 0.4695(2) 0.32716(13) 0.86977(10) 0.0355(3) Uani 1 1 d . . . . .
H7 H 0.381191 0.370822 0.920249 0.043 Uiso 1 1 calc R U . . .
C22 C 0.0418(3) 0.45860(12) 0.11168(10) 0.0358(3) Uani 1 1 d . . . . .
H22A H 0.155147 0.421588 0.066953 0.054 Uiso 1 1 calc R U . . .
H22B H 0.116086 0.528976 0.166133 0.054 Uiso 1 1 calc R U . . .
H22C H -0.085578 0.484243 0.075408 0.054 Uiso 1 1 calc R U . . .

loop_
_atom_site_aniso_label
_atom_site_aniso_U_11
_atom_site_aniso_U_22
_atom_site_aniso_U_33
_atom_site_aniso_U_23
_atom_site_aniso_U_13
_atom_site_aniso_U_12
O1 0.0259(4) 0.0294(4) 0.0167(4) 0.0102(3) 0.0006(3) 0.0036(3)
O4 0.0262(4) 0.0278(4) 0.0217(4) 0.0126(3) -0.0013(3) 0.0070(3)
O3 0.0397(5) 0.0407(5) 0.0250(5) 0.0168(4) -0.0041(4) 0.0069(4)
O2 0.0382(5) 0.0432(5) 0.0267(5) 0.0129(4) -0.0025(4) 0.0159(4)
N1 0.0209(4) 0.0212(4) 0.0146(4) 0.0078(3) 0.0004(3) 0.0045(3)
C12 0.0190(5) 0.0204(5) 0.0164(5) 0.0076(4) 0.0012(4) 0.0002(4)
C13 0.0217(5) 0.0209(5) 0.0148(5) 0.0069(4) 0.0017(4) 0.0027(4)
C17 0.0226(5) 0.0218(5) 0.0161(5) 0.0061(4) 0.0013(4) 0.0015(4)
C14 0.0224(5) 0.0190(5) 0.0182(5) 0.0039(4) 0.0003(4) 0.0009(4)
C11 0.0176(5) 0.0197(5) 0.0159(5) 0.0065(4) 0.0001(4) -0.0009(4)
C10 0.0185(5) 0.0201(5) 0.0160(5) 0.0064(4) 0.0013(4) 0.0033(4)
C9 0.0273(6) 0.0260(5) 0.0169(5) 0.0104(4) -0.0008(4) -0.0023(4)
C15 0.0232(5) 0.0199(5) 0.0219(5) 0.0086(4) -0.0016(4) 0.0018(4)
C1 0.0256(5) 0.0216(5) 0.0185(5) 0.0082(4) 0.0001(4) -0.0005(4)
C16 0.0227(5) 0.0228(5) 0.0171(5) 0.0087(4) -0.0015(4) -0.0007(4)
C4 0.0277(6) 0.0216(5) 0.0194(5) 0.0095(4) -0.0014(4) -0.0021(4)
C19 0.0228(5) 0.0239(5) 0.0208(5) 0.0045(4) -0.0025(4) 0.0001(4)
C3 0.0284(6) 0.0249(5) 0.0234(6) 0.0097(5) -0.0023(5) 0.0025(4)
C5 0.0301(6) 0.0259(5) 0.0221(5) 0.0125(4) -0.0045(5) -0.0041(4)
C2 0.0297(6) 0.0293(6) 0.0191(5) 0.0083(5) -0.0001(5) 0.0055(5)
C18 0.0251(5) 0.0326(6) 0.0175(5) 0.0090(5) 0.0053(4) 0.0074(4)
C20 0.0360(6) 0.0208(5) 0.0212(5) 0.0053(4) 0.0003(5) 0.0016(4)
C6 0.0387(7) 0.0374(7) 0.0198(6) 0.0148(5) 0.0005(5) -0.0027(5)
C21 0.0246(6) 0.0331(6) 0.0234(6) 0.0103(5) 0.0075(5) 0.0060(5)
C8 0.0308(6) 0.0427(7) 0.0244(6) 0.0142(5) 0.0045(5) 0.0076(5)
C7 0.0392(7) 0.0472(8) 0.0218(6) 0.0128(6) 0.0078(5) 0.0049(6)
C22 0.0531(8) 0.0321(7) 0.0292(7) 0.0194(5) 0.0048(6) 0.0096(6)

loop_
_atom_type_symbol
_atom_type_description
_atom_type_scat_dispersion_real
_atom_type_scat_dispersion_imag
_atom_type_scat_source
C C 0.0033 0.0016 'International Tables Vol C Tables 4.2.6.8 and 6.1.1.4'
H H 0.0000 0.0000 'International Tables Vol C Tables 4.2.6.8 and 6.1.1.4'
N N 0.0061 0.0033 'International Tables Vol C Tables 4.2.6.8 and 6.1.1.4'
O O 0.0106 0.0060 'International Tables Vol C Tables 4.2.6.8 and 6.1.1.4'

loop_
_geom_angle_atom_site_label_1
_geom_angle_atom_site_label_2
_geom_angle_atom_site_label_3
_geom_angle
_geom_angle_site_symmetry_1
_geom_angle_site_symmetry_3
_geom_angle_publ_flag
C1 O1 C9 119.65(9) . . ?
C22 O4 N1 107.83(9) . . ?
C5 O3 H3 109.5 . . ?
O4 N1 C13 110.75(8) . . ?
O4 N1 C10 110.94(8) . . ?
C10 N1 C13 110.86(8) . . ?
C17 C12 C13 128.55(10) . . ?
C17 C12 C11 120.73(10) . . ?
C11 C12 C13 110.71(9) . . ?
N1 C13 C12 99.11(8) . . ?
N1 C13 C20 107.99(8) . . ?
N1 C13 C21 115.29(9) . . ?
C12 C13 C20 112.62(9) . . ?
C12 C13 C21 111.79(9) . . ?
C20 C13 C21 109.71(9) . . ?
C12 C17 H17 120.5 . . ?
C12 C17 C16 118.93(10) . . ?
C16 C17 H17 120.5 . . ?
C11 C14 H14 120.4 . . ?
C11 C14 C15 119.27(10) . . ?
C15 C14 H14 120.4 . . ?
C12 C11 C10 110.72(9) . . ?
C14 C11 C12 120.55(10) . . ?
C14 C11 C10 128.73(10) . . ?
N1 C10 C11 99.06(8) . . ?
N1 C10 C19 115.41(9) . . ?
N1 C10 C18 108.43(9) . . ?
C11 C10 C19 110.50(9) . . ?
C11 C10 C18 113.35(9) . . ?
C18 C10 C19 109.82(9) . . ?
O1 C9 C4 120.93(10) . . ?
O1 C9 C8 116.55(11) . . ?
C8 C9 C4 122.52(10) . . ?
C14 C15 H15 119.8 . . ?
C14 C15 C16 120.43(10) . . ?
C16 C15 H15 119.8 . . ?
O1 C1 C16 112.03(10) . . ?
C2 C1 O1 122.73(10) . . ?
C2 C1 C16 125.23(11) . . ?
C17 C16 C1 120.63(10) . . ?
C15 C16 C17 120.06(10) . . ?
C15 C16 C1 119.28(10) . . ?
C9 C4 C3 120.15(10) . . ?
C9 C4 C5 118.12(11) . . ?
C5 C4 C3 121.71(11) . . ?
C10 C19 H19A 109.5 . . ?
C10 C19 H19B 109.5 . . ?
C10 C19 H19C 109.5 . . ?
H19A C19 H19B 109.5 . . ?
H19A C19 H19C 109.5 . . ?
H19B C19 H19C 109.5 . . ?
O2 C3 C4 121.76(11) . . ?
O2 C3 C2 122.95(12) . . ?
C2 C3 C4 115.29(11) . . ?
O3 C5 C4 120.44(11) . . ?
O3 C5 C6 119.52(11) . . ?
C6 C5 C4 120.03(12) . . ?
C1 C2 C3 121.25(11) . . ?
C1 C2 H2 119.4 . . ?
C3 C2 H2 119.4 . . ?
C10 C18 H18A 109.5 . . ?
C10 C18 H18B 109.5 . . ?
C10 C18 H18C 109.5 . . ?
H18A C18 H18B 109.5 . . ?
H18A C18 H18C 109.5 . . ?
H18B C18 H18C 109.5 . . ?
C13 C20 H20A 109.5 . . ?
C13 C20 H20B 109.5 . . ?
C13 C20 H20C 109.5 . . ?
H20A C20 H20B 109.5 . . ?
H20A C20 H20C 109.5 . . ?
H20B C20 H20C 109.5 . . ?
C5 C6 H6 120.2 . . ?
C5 C6 C7 119.58(11) . . ?
C7 C6 H6 120.2 . . ?
C13 C21 H21A 109.5 . . ?
C13 C21 H21B 109.5 . . ?
C13 C21 H21C 109.5 . . ?
H21A C21 H21B 109.5 . . ?
H21A C21 H21C 109.5 . . ?
H21B C21 H21C 109.5 . . ?
C9 C8 H8 121.2 . . ?
C9 C8 C7 117.60(12) . . ?
C7 C8 H8 121.2 . . ?
C6 C7 C8 122.13(13) . . ?
C6 C7 H7 118.9 . . ?
C8 C7 H7 118.9 . . ?
O4 C22 H22A 109.5 . . ?
O4 C22 H22B 109.5 . . ?
O4 C22 H22C 109.5 . . ?
H22A C22 H22B 109.5 . . ?
H22A C22 H22C 109.5 . . ?
H22B C22 H22C 109.5 . . ?

loop_
_geom_bond_atom_site_label_1
_geom_bond_atom_site_label_2
_geom_bond_distance
_geom_bond_site_symmetry_2
_geom_bond_publ_flag
O1 C9 1.3761(13) . ?
O1 C1 1.3600(14) . ?
O4 N1 1.4356(11) . ?
O4 C22 1.4254(15) . ?
O3 H3 0.8400 . ?
O3 C5 1.3473(15) . ?
O2 C3 1.2522(15) . ?
N1 C13 1.4977(14) . ?
N1 C10 1.4957(14) . ?
C12 C13 1.5128(15) . ?
C12 C17 1.3847(15) . ?
C12 C11 1.3958(15) . ?
C13 C20 1.5294(15) . ?
C13 C21 1.5352(15) . ?
C17 H17 0.9500 . ?
C17 C16 1.4043(16) . ?
C14 H14 0.9500 . ?
C14 C11 1.3881(16) . ?
C14 C15 1.3888(15) . ?
C11 C10 1.5089(14) . ?
C10 C19 1.5356(14) . ?
C10 C18 1.5272(15) . ?
C9 C4 1.3968(16) . ?
C9 C8 1.3826(18) . ?
C15 H15 0.9500 . ?
C15 C16 1.4021(16) . ?
C1 C16 1.4756(15) . ?
C1 C2 1.3523(16) . ?
C4 C3 1.4545(17) . ?
C4 C5 1.4175(15) . ?
C19 H19A 0.9800 . ?
C19 H19B 0.9800 . ?
C19 H19C 0.9800 . ?
C3 C2 1.4394(16) . ?
C5 C6 1.3852(19) . ?
C2 H2 0.9500 . ?
C18 H18A 0.9800 . ?
C18 H18B 0.9800 . ?
C18 H18C 0.9800 . ?
C20 H20A 0.9800 . ?
C20 H20B 0.9800 . ?
C20 H20C 0.9800 . ?
C6 H6 0.9500 . ?
C6 C7 1.3855(19) . ?
C21 H21A 0.9800 . ?
C21 H21B 0.9800 . ?
C21 H21C 0.9800 . ?
C8 H8 0.9500 . ?
C8 C7 1.3911(17) . ?
C7 H7 0.9500 . ?
C22 H22A 0.9800 . ?
C22 H22B 0.9800 . ?
C22 H22C 0.9800 . ?

loop_
_geom_torsion_atom_site_label_1
_geom_torsion_atom_site_label_2
_geom_torsion_atom_site_label_3
_geom_torsion_atom_site_label_4
_geom_torsion
_geom_torsion_site_symmetry_1
_geom_torsion_site_symmetry_2
_geom_torsion_site_symmetry_3
_geom_torsion_site_symmetry_4
_geom_torsion_publ_flag
O1 C9 C4 C3 0.27(16) . . . . ?
O1 C9 C4 C5 -178.22(9) . . . . ?
O1 C9 C8 C7 177.54(11) . . . . ?
O1 C1 C16 C17 24.80(14) . . . . ?
O1 C1 C16 C15 -157.04(10) . . . . ?
O1 C1 C2 C3 0.80(18) . . . . ?
O4 N1 C13 C12 153.42(8) . . . . ?
O4 N1 C13 C20 -89.09(10) . . . . ?
O4 N1 C13 C21 33.98(12) . . . . ?
O4 N1 C10 C11 -154.19(8) . . . . ?
O4 N1 C10 C19 -36.27(12) . . . . ?
O4 N1 C10 C18 87.37(10) . . . . ?
O3 C5 C6 C7 179.58(11) . . . . ?
O2 C3 C2 C1 179.30(12) . . . . ?
C12 C17 C16 C15 -1.01(16) . . . . ?
C12 C17 C16 C1 177.13(9) . . . . ?
C12 C11 C10 N1 19.02(10) . . . . ?
C12 C11 C10 C19 -102.54(10) . . . . ?
C12 C11 C10 C18 133.70(10) . . . . ?
C13 N1 C10 C11 -30.69(10) . . . . ?
C13 N1 C10 C19 87.23(11) . . . . ?
C13 N1 C10 C18 -149.13(8) . . . . ?
C13 C12 C17 C16 -177.73(10) . . . . ?
C13 C12 C11 C14 178.66(9) . . . . ?
C13 C12 C11 C10 -1.60(12) . . . . ?
C17 C12 C13 N1 162.83(10) . . . . ?
C17 C12 C13 C20 48.90(15) . . . . ?
C17 C12 C13 C21 -75.16(13) . . . . ?
C17 C12 C11 C14 -0.80(15) . . . . ?
C17 C12 C11 C10 178.94(9) . . . . ?
C14 C11 C10 N1 -161.26(10) . . . . ?
C14 C11 C10 C19 77.18(13) . . . . ?
C14 C11 C10 C18 -46.58(14) . . . . ?
C14 C15 C16 C17 -0.44(16) . . . . ?
C14 C15 C16 C1 -178.60(10) . . . . ?
C11 C12 C13 N1 -16.58(10) . . . . ?
C11 C12 C13 C20 -130.51(10) . . . . ?
C11 C12 C13 C21 105.43(10) . . . . ?
C11 C12 C17 C16 1.62(15) . . . . ?
C11 C14 C15 C16 1.27(16) . . . . ?
C10 N1 C13 C12 29.82(10) . . . . ?
C10 N1 C13 C20 147.31(9) . . . . ?
C10 N1 C13 C21 -89.62(11) . . . . ?
C9 O1 C1 C16 179.91(8) . . . . ?
C9 O1 C1 C2 -0.58(16) . . . . ?
C9 C4 C3 O2 -179.82(11) . . . . ?
C9 C4 C3 C2 -0.07(16) . . . . ?
C9 C4 C5 O3 179.70(10) . . . . ?
C9 C4 C5 C6 0.64(16) . . . . ?
C9 C8 C7 C6 0.8(2) . . . . ?
C15 C14 C11 C12 -0.66(15) . . . . ?
C15 C14 C11 C10 179.65(10) . . . . ?
C1 O1 C9 C4 0.03(15) . . . . ?
C1 O1 C9 C8 -179.10(10) . . . . ?
C16 C1 C2 C3 -179.76(10) . . . . ?
C4 C9 C8 C7 -1.58(19) . . . . ?
C4 C3 C2 C1 -0.45(17) . . . . ?
C4 C5 C6 C7 -1.35(18) . . . . ?
C3 C4 C5 O3 1.23(16) . . . . ?
C3 C4 C5 C6 -177.83(11) . . . . ?
C5 C4 C3 O2 -1.38(18) . . . . ?
C5 C4 C3 C2 178.37(10) . . . . ?
C5 C6 C7 C8 0.6(2) . . . . ?
C2 C1 C16 C17 -154.70(11) . . . . ?
C2 C1 C16 C15 23.46(16) . . . . ?
C8 C9 C4 C3 179.35(11) . . . . ?
C8 C9 C4 C5 0.86(17) . . . . ?
C22 O4 N1 C13 117.79(9) . . . . ?
C22 O4 N1 C10 -118.65(10) . . . . ?
